data_2102384
loop_
_publ_author_name
'Marsh, Richard E.'

_publ_section_title
;
 Space group <i>Cc</i>: an update
;
_journal_issue 2
_journal_name_full 'Acta Crystallographica Section B'
_journal_page_first 252
_journal_page_last 253
_journal_paper_doi 10.1107/S0108768104003878
_journal_volume 60
_journal_year 2004
_chemical_formula_moiety 'C54 H34 F10 P2 Pt'
_chemical_formula_sum 'C54 H34 F10 P2 Pt'
_space_group_crystal_system monoclinic
_space_group_IT_number 15
_space_group_name_Hall '-C 2yc'
_space_group_name_H-M_alt 'C 1 2/c 1'
_audit_creation_method CRYM
_cell_angle_alpha 90
_cell_angle_beta 118.21
_cell_angle_gamma 90
_cell_formula_units_Z 4
_cell_length_a 19.2870
_cell_length_b 16.8310
_cell_length_c 18.1890
_cell_volume 5203.173
_cod_data_source_file bk0142.cif
_cod_data_source_block MOZPOG
_cod_depositor_comments
;
 Updating space group information and adding the symmetry operation list.

 Antanas Vaitkus,
 2018-06-14

 Adding the _cell_formula_units_Z data item.

 Antanas Vaitkus,
 2017-08-05

  Added moiety chemical formula from Marsh (2004) paper.
  The summary chemical formula is calculated from moiety formula using
  AdHocParser
  (svn://www.crystallography.net/cod-tools/trunk/Formulae/AdHocParser.yp,
  revision 1441.)

  Andrius Merkys
  2013-11-11
;
_cod_original_sg_symbol_H-M C2/c
_cod_database_code 2102384

loop_
_space_group_symop_id
_space_group_symop_operation_xyz
1 x,y,z
2 -x,y,-z+1/2
3 -x,-y,-z
4 x,-y,z+1/2
5 x+1/2,y+1/2,z
6 -x+1/2,y+1/2,-z+1/2
7 -x+1/2,-y+1/2,-z
8 x+1/2,-y+1/2,z+1/2

loop_
_atom_site_label
_atom_site_type_symbol
_atom_site_fract_x
_atom_site_fract_y
_atom_site_fract_z
Pt Pt 0.50000 0.33384 0.25000
P1 P 0.44905 0.24005 0.30310
F1 F 0.32565 0.39880 0.16790
F2 F 0.25325 0.50995 0.21210
F3 F 0.33725 0.59875 0.35240
F4 F 0.49320 0.57175 0.44760
F5 F 0.56525 0.45730 0.40635
C1 C 0.44875 0.42475 0.28605
C2 C 0.36910 0.44080 0.23790
C3 C 0.33190 0.49640 0.25850
C4 C 0.36975 0.54125 0.32750
C5 C 0.45060 0.52805 0.37775
C6 C 0.48710 0.47090 0.35490
C13 C 0.40970 0.15500 0.24020
C14 C 0.38510 0.10465 0.18805
C15 C 0.35890 0.04315 0.12670
C16 C 0.41065 -0.01380 0.12865
H1 H 0.46245 -0.01300 0.17070
C17 C 0.38585 -0.07370 0.06785
H2 H 0.42115 -0.11250 0.07035
C18 C 0.30805 -0.07565 0.00400
C19 C 0.25745 -0.01710 0.00120
H3 H 0.20620 -0.01655 -0.04195
C20 C 0.28250 0.04220 0.06240
H4 H 0.24740 0.08125 0.05975
C21 C 0.27940 -0.14275 -0.06270
H5 H 0.23300 -0.16380 -0.06990
H6 H 0.31545 -0.18080 -0.04930
H7 H 0.27100 -0.12425 -0.11305
C22 C 0.36840 0.27210 0.32170
C23 C 0.29170 0.25770 0.26535
H8 H 0.27910 0.22730 0.21805
C24 C 0.23335 0.28950 0.27945
H9 H 0.18130 0.27755 0.24280
C25 C 0.25100 0.33765 0.34755
H10 H 0.21075 0.36040 0.35475
C26 C 0.32735 0.35150 0.40420
H11 H 0.33990 0.38265 0.45090
C27 C 0.38625 0.31910 0.39160
H12 H 0.43860 0.32830 0.43010
C28 C 0.52295 0.20300 0.40450
C29 C 0.50610 0.13890 0.44045
H13 H 0.45710 0.11455 0.41320
C30 C 0.56230 0.11090 0.51750
H14 H 0.55035 0.06760 0.54110
C31 C 0.63220 0.14495 0.55805
H15 H 0.66995 0.12645 0.60970
C32 C 0.64800 0.20875 0.52260
H16 H 0.69660 0.23345 0.55090
C33 C 0.59455 0.23880 0.44460
H17 H 0.60725 0.28145 0.42125
